data_4037770
loop_
_publ_author_name
'Asada, Takahiro'
'Hoshimoto, Yoichi'
'Kawakita, Takahiro'
'Kinoshita, Takuya'
'Ogoshi, Sensuke'

_publ_section_title
;
 Axial Chirality around N--P Bonds Induced by Complexation between
 E(C<sub>6</sub>F<sub>5</sub>)<sub>3</sub> (E = B, Al) and an
 N-Phosphine-Oxide-Substituted Imidazolinylidene: A Key Intermediate in
 the Catalytic Phosphinoylation of CO<sub>2</sub>.
;
_journal_name_full 'The Journal of organic chemistry'
_journal_paper_doi 10.1021/acs.joc.9b03210
_journal_year 2020
_chemical_formula_moiety 'C22 H7 B Cl2 F8'
_chemical_formula_sum 'C22 H7 B Cl2 F8'
_chemical_formula_weight 505.02
_space_group_crystal_system monoclinic
_space_group_IT_number 14
_space_group_name_Hall '-P 2ybc'
_space_group_name_H-M_alt 'P 1 21/c 1'
_symmetry_Int_Tables_number 14
_atom_sites_solution_primary dual
_audit_creation_date 2018-01-18
_audit_creation_method
;
Olex2 1.2
(compiled 2017.08.10 svn.r3458 for OlexSys, GUI svn.r5381)
;
_cell_angle_alpha 90
_cell_angle_beta 105.952(3)
_cell_angle_gamma 90
_cell_formula_units_Z 4
_cell_length_a 19.1406(4)
_cell_length_b 9.6406(2)
_cell_length_c 11.2647(3)
_cell_measurement_reflns_used 10285
_cell_measurement_temperature 123.15
_cell_measurement_theta_max 73.9220
_cell_measurement_theta_min 4.1290
_cell_volume 1998.60(8)
_computing_cell_refinement 'CrysAlisPro 1.171.39.31d (Rigaku OD, 2017)'
_computing_data_collection 'CrysAlisPro 1.171.39.31d (Rigaku OD, 2017)'
_computing_data_reduction 'CrysAlisPro 1.171.39.31d (Rigaku OD, 2017)'
_computing_molecular_graphics 'Olex2 (Dolomanov et al., 2009)'
_computing_publication_material 'Olex2 (Dolomanov et al., 2009)'
_computing_structure_refinement 'olex2.refine (Bourhis et al., 2015)'
_computing_structure_solution 'ShelXT (Sheldrick, 2015)'
_diffrn_ambient_temperature 123.15
_diffrn_detector 'CCD plate'
_diffrn_detector_type HyPix
_diffrn_measured_fraction_theta_full 0.9884
_diffrn_measured_fraction_theta_max 0.9884
_diffrn_measurement_details
;
List of Runs (angles in degrees, time in seconds):

  # Type    Start    End  Width  t~exp~   \w     \q     \k     \f   Frames
--------------------------------------------------------------------------
  1  \w    -28.00  -3.00   0.50    0.06    --  -42.80  99.00  76.00   50
  2  \w    -62.00 -29.00   0.50    0.25    -- -106.00  37.00 120.00   66
  3  \w    -76.00 -50.00   0.50    0.25    -- -106.00  77.00  30.00   52
  4  \w    -78.00 -34.00   0.50    0.25    -- -106.00  77.00   0.00   88
  5  \w    -96.00 -23.00   0.50    0.06    --  -42.80 125.00 -90.00  146
  6  \w    -64.00  31.00   0.50    0.06    --  -42.80  57.00-180.00  190
  7  \w     77.00 115.00   0.50    0.06    --   42.80 125.00 -90.00   76
  8  \w     84.00 149.00   0.50    0.25    --   76.50  99.00  76.00  130
  9  \w     77.00 116.00   0.50    0.06    --   42.80 125.00 120.00   78
 10  \w     -1.00  34.00   0.50    0.06    --   42.80 -99.00 -29.00   70
 11  \w     76.00 107.00   0.50    0.25    --   76.50 -99.00 -29.00   62
 12  \w    -74.00 -38.00   0.50    0.25    -- -106.00 125.00-180.00   72
 13  \w    -57.00 -32.00   0.50    0.25    -- -106.00  57.00-180.00   50
 14  \w    -63.00 -28.00   0.50    0.25    -- -106.00   0.00-150.00   70
 15  \w   -112.00 -85.00   0.50    0.06    --  -42.80-125.00  30.00   54
 16  \w   -133.00 -85.00   0.50    0.25    -- -106.00 -37.00   0.00   96
 17  \w   -128.00 -57.00   0.50    0.25    -- -106.00  37.00 -30.00  142
 18  \w   -100.00 -50.00   0.50    0.25    -- -106.00  37.00  30.00  100
 19  \w    -93.00 -67.00   0.50    0.25    -- -106.00  37.00 120.00   52
 20  \w    -86.00 -41.00   0.50    0.25    -- -106.00  19.00 150.00   90
 21  \w   -109.00 -69.00   0.50    0.25    -- -106.00  99.00  76.00   80
 22  \w   -121.00 -80.00   0.50    0.25    -- -106.00 125.00  30.00   82
 23  \w    -93.00 -68.00   0.50    0.25    -- -106.00 125.00 -30.00   50
 24  \w   -135.00 -89.00   0.50    0.25    -- -106.00  77.00  30.00   92
 25  \w   -128.00 -69.00   0.50    0.25    -- -106.00  77.00  90.00  118
 26  \w   -125.00-100.00   0.50    0.25    -- -106.00  77.00 150.00   50
 27  \w   -126.00 -99.00   0.50    0.25    -- -106.00  19.00 150.00   54
 28  \w   -174.00 -88.00   0.50    0.25    -- -106.00 -99.00 -29.00  172
 29  \w   -137.00 -89.00   0.50    0.25    -- -106.00 -37.00 -30.00   96
 30  \w   -129.00 -82.00   0.50    0.25    -- -106.00  29.00 -72.92   94
 31  \w   -119.00 -94.00   0.50    0.25    -- -106.00   0.00-150.00   50
 32  \w   -116.00 -90.00   0.50    0.25    -- -106.00  57.00-180.00   52
 33  \w   -109.00 -83.00   0.50    0.25    -- -106.00 125.00-180.00   52
 34  \w   -177.00-102.00   0.50    0.25    -- -106.00 -57.00 -90.00  150
 35  \w   -144.00-119.00   0.50    0.25    -- -106.00 -99.00 -60.00   50
 36  \w   -150.00-124.00   0.50    0.25    -- -106.00 -57.00-120.00   52
 37  \w   -157.00-132.00   0.50    0.25    -- -106.00 -77.00 -60.00   50
 38  \w   -176.00-150.00   0.50    0.25    -- -106.00 -99.00 -60.00   52
 39  \w   -165.00-139.00   0.50    0.25    -- -106.00 -57.00-150.00   52
 40  \w   -173.00-148.00   0.50    0.25    -- -106.00 -99.00-180.00   50
;
_diffrn_measurement_device 'four-circle diffractometer'
_diffrn_measurement_device_type 'XtaLAB Synergy, Single source at offset/far, HyPix'
_diffrn_measurement_method '\w scans'
_diffrn_orient_matrix_type 'CrysAlisPro convention (1999,Acta A55,543-557)'
_diffrn_orient_matrix_UB_11 -0.0035765000
_diffrn_orient_matrix_UB_12 0.1391358000
_diffrn_orient_matrix_UB_13 0.0653631000
_diffrn_orient_matrix_UB_21 -0.0488385000
_diffrn_orient_matrix_UB_22 0.0602680000
_diffrn_orient_matrix_UB_23 -0.1211283000
_diffrn_orient_matrix_UB_31 -0.0678932000
_diffrn_orient_matrix_UB_32 -0.0505569000
_diffrn_orient_matrix_UB_33 0.0356313000
_diffrn_radiation_monochromator mirror
_diffrn_radiation_probe x-ray
_diffrn_radiation_type 'Cu K\a'
_diffrn_radiation_wavelength 1.54184
_diffrn_reflns_av_R_equivalents 0.0609
_diffrn_reflns_av_unetI/netI 0.0416
_diffrn_reflns_limit_h_max 20
_diffrn_reflns_limit_h_min -23
_diffrn_reflns_limit_k_max 11
_diffrn_reflns_limit_k_min -12
_diffrn_reflns_limit_l_max 14
_diffrn_reflns_limit_l_min -14
_diffrn_reflns_number 19978
_diffrn_reflns_theta_full 74.3352
_diffrn_reflns_theta_max 74.34
_diffrn_reflns_theta_min 4.81
_diffrn_source 'micro-focus sealed X-ray tube'
_diffrn_source_type 'PhotonJet (Cu) X-ray Source'
_exptl_absorpt_coefficient_mu 3.700
_exptl_absorpt_correction_T_max 1.00000
_exptl_absorpt_correction_T_min 0.50558
_exptl_absorpt_correction_type multi-scan
_exptl_absorpt_process_details
;
CrysAlisPro 1.171.39.31d (Rigaku Oxford Diffraction, 2017)
Empirical absorption correction using spherical harmonics,
 implemented in SCALE3 ABSPACK scaling algorithm.
;
_exptl_crystal_colour green
_exptl_crystal_colour_primary green
_exptl_crystal_density_diffrn 1.6782
_exptl_crystal_description block
_exptl_crystal_F_000 1007.0254
_exptl_crystal_size_max 0.4
_exptl_crystal_size_mid 0.3
_exptl_crystal_size_min 0.3
_refine_diff_density_max 0.2902
_refine_diff_density_min -0.2824
_refine_diff_density_rms 0.0618
_refine_ls_d_res_high 0.8007
_refine_ls_d_res_low 9.2018
_refine_ls_extinction_expression Fc^*^=kFc[1+0.001xFc^2^\l^3^/sin(2\q)]^-1/4^
_refine_ls_goodness_of_fit_ref 1.0411
_refine_ls_hydrogen_treatment constr
_refine_ls_matrix_type full
_refine_ls_number_constraints 14
_refine_ls_number_parameters 299
_refine_ls_number_reflns 4016
_refine_ls_number_restraints 0
_refine_ls_restrained_S_all 1.0411
_refine_ls_R_factor_all 0.0420
_refine_ls_R_factor_gt 0.0391
_refine_ls_shift/su_max 0.0002
_refine_ls_shift/su_mean 0.0000
_refine_ls_structure_factor_coef Fsqd
_refine_ls_weighting_details 'w=1/[\s^2^(Fo^2^)+(0.0621P)^2^+0.5942P] where P=(Fo^2^+2Fc^2^)/3'
_refine_ls_weighting_scheme calc
_refine_ls_wR_factor_gt 0.1062
_refine_ls_wR_factor_ref 0.1084
_reflns_Friedel_coverage 0.0
_reflns_limit_h_max 22
_reflns_limit_h_min -23
_reflns_limit_k_max 12
_reflns_limit_k_min 0
_reflns_limit_l_max 14
_reflns_limit_l_min 0
_reflns_number_gt 3660
_reflns_number_total 4016
_reflns_threshold_expression I>=2u(I)
_cod_data_source_file jo9b03210_si_002.cif
_cod_data_source_block B(1,3-dichloroazulenyl)(p-HC6F4)2
_cod_original_cell_volume 1998.60(9)
_cod_database_code 4037770
_chemical_oxdiff_formula 'C22 H7 B1 Cl2 F8'
_reflns_odcompleteness_completeness 98.66
_reflns_odcompleteness_iscentric 1
_reflns_odcompleteness_theta 74.33
_olex2_refinement_description
;
1. Fixed Uiso
 At 1.2 times of:
  All C(H) groups
2.a Aromatic/amide H refined with riding coordinates:
 C8(H8), C21(H21), C4(H4), C7(H7), C6(H6), C5(H5), C15(H15)
;
_olex2_submission_special_instructions 'No special instructions were received'
_oxdiff_exptl_absorpt_empirical_details
;
Empirical correction (ABSPACK) includes:
- Absorption correction using spherical harmonics
- Frame scaling
;
_oxdiff_exptl_absorpt_empirical_full_max 3.319
_oxdiff_exptl_absorpt_empirical_full_min 0.358

loop_
_space_group_symop_id
_space_group_symop_operation_xyz
1 x,y,z
2 -x,y+1/2,-z+1/2
3 -x,-y,-z
4 x,-y-1/2,z-1/2

loop_
_atom_site_label
_atom_site_type_symbol
_atom_site_fract_x
_atom_site_fract_y
_atom_site_fract_z
_atom_site_U_iso_or_equiv
_atom_site_adp_type
_atom_site_occupancy
_atom_site_refinement_flags_posn
Cl32 Cl 0.31899(3) 0.21573(5) 0.21147(4) 0.04110(15) Uani 1.000000 .
Cl33 Cl 0.31245(2) 0.64028(5) 0.53873(4) 0.04105(15) Uani 1.000000 .
F30 F 0.32544(5) 0.56170(12) 0.12523(9) 0.0394(3) Uani 1.000000 .
F24 F 0.18206(6) 0.38307(12) 0.47909(10) 0.0396(3) Uani 1.000000 .
F27 F 0.07860(6) 0.49121(13) 0.56593(10) 0.0427(3) Uani 1.000000 .
F26 F 0.14301(6) 0.73643(12) 0.17637(10) 0.0438(3) Uani 1.000000 .
F25 F 0.03917(6) 0.84440(12) 0.26548(11) 0.0439(3) Uani 1.000000 .
F31 F 0.09220(6) 0.38375(15) 0.10347(12) 0.0543(3) Uani 1.000000 .
F29 F 0.29655(8) 0.54733(15) -0.11882(10) 0.0546(3) Uani 1.000000 .
F28 F 0.06610(8) 0.35952(17) -0.14031(13) 0.0655(4) Uani 1.000000 .
C1 C 0.29940(8) 0.43908(18) 0.35572(14) 0.0280(3) Uani 1.000000 .
C2 C 0.34230(9) 0.32669(18) 0.33614(15) 0.0308(3) Uani 1.000000 .
C10 C 0.33834(9) 0.49700(18) 0.46969(15) 0.0290(3) Uani 1.000000 .
C12 C 0.20961(9) 0.47533(18) 0.12479(15) 0.0307(3) Uani 1.000000 .
C3 C 0.40582(9) 0.31285(19) 0.43293(15) 0.0309(3) Uani 1.000000 .
C18 C 0.16607(9) 0.55411(18) 0.32268(15) 0.0302(3) Uani 1.000000 .
C9 C 0.40422(9) 0.42799(18) 0.51969(14) 0.0300(3) Uani 1.000000 .
C23 C 0.14767(9) 0.49761(18) 0.42384(15) 0.0312(4) Uani 1.000000 .
C19 C 0.12728(9) 0.67219(19) 0.27253(16) 0.0326(4) Uani 1.000000 .
C22 C 0.09373(9) 0.5532(2) 0.46887(15) 0.0336(4) Uani 1.000000 .
C20 C 0.07410(9) 0.72987(19) 0.31859(16) 0.0342(4) Uani 1.000000 .
C13 C 0.25973(9) 0.51282(18) 0.06134(15) 0.0321(4) Uani 1.000000 .
C8 C 0.45650(9) 0.4624(2) 0.62719(15) 0.0365(4) Uani 1.000000 .
H8 H 0.44644(9) 0.5398(2) 0.66904(15) 0.0438(5) Uiso 1.000000 R
C21 C 0.05627(9) 0.6707(2) 0.41737(17) 0.0352(4) Uani 1.000000 .
H21 H 0.02019(9) 0.7085(2) 0.44843(17) 0.0422(5) Uiso 1.000000 R
C14 C 0.24547(11) 0.5046(2) -0.06489(17) 0.0391(4) Uani 1.000000 .
C4 C 0.45895(10) 0.2126(2) 0.44402(18) 0.0388(4) Uani 1.000000 .
H4 H 0.44991(10) 0.1462(2) 0.38173(18) 0.0465(5) Uiso 1.000000 R
C17 C 0.14377(10) 0.4260(2) 0.05074(17) 0.0380(4) Uani 1.000000 .
C7 C 0.52228(10) 0.3962(2) 0.68084(17) 0.0434(5) Uani 1.000000 .
H7 H 0.55030(10) 0.4351(2) 0.75402(17) 0.0521(6) Uiso 1.000000 R
C6 C 0.55177(10) 0.2797(2) 0.63983(19) 0.0454(5) Uani 1.000000 .
H6 H 0.59696(10) 0.2527(2) 0.68975(19) 0.0545(6) Uiso 1.000000 R
C16 C 0.12991(11) 0.4134(2) -0.07581(18) 0.0443(5) Uani 1.000000 .
C5 C 0.52458(11) 0.1976(2) 0.5365(2) 0.0457(5) Uani 1.000000 .
H5 H 0.55352(11) 0.1231(2) 0.5274(2) 0.0549(6) Uiso 1.000000 R
C15 C 0.17990(12) 0.4537(2) -0.13545(17) 0.0453(5) Uani 1.000000 .
H15 H 0.16997(12) 0.4469(2) -0.22083(17) 0.0544(6) Uiso 1.000000 R
B11 B 0.22601(10) 0.4885(2) 0.26911(17) 0.0297(4) Uani 1.000000 .

loop_
_atom_site_aniso_label
_atom_site_aniso_U_11
_atom_site_aniso_U_22
_atom_site_aniso_U_33
_atom_site_aniso_U_12
_atom_site_aniso_U_13
_atom_site_aniso_U_23
Cl32 0.0498(3) 0.0390(3) 0.0322(2) 0.00938(18) 0.00728(18) -0.00869(17)
Cl33 0.0411(2) 0.0413(3) 0.0386(2) 0.00173(17) 0.00737(18) -0.01466(18)
F30 0.0350(5) 0.0499(7) 0.0310(5) -0.0105(4) 0.0053(4) 0.0018(4)
F24 0.0400(5) 0.0385(6) 0.0411(6) 0.0062(4) 0.0127(4) 0.0134(4)
F27 0.0393(5) 0.0552(7) 0.0371(6) -0.0030(5) 0.0165(5) 0.0060(5)
F26 0.0525(6) 0.0415(6) 0.0403(6) 0.0104(5) 0.0179(5) 0.0144(5)
F25 0.0387(5) 0.0355(6) 0.0547(7) 0.0087(4) 0.0083(5) 0.0056(5)
F31 0.0380(6) 0.0676(8) 0.0560(7) -0.0192(6) 0.0110(5) -0.0092(6)
F29 0.0689(8) 0.0653(8) 0.0345(6) -0.0110(6) 0.0226(6) -0.0013(5)
F28 0.0543(7) 0.0716(10) 0.0524(8) -0.0190(7) -0.0158(6) -0.0120(7)
C1 0.0311(7) 0.0306(8) 0.0228(7) -0.0009(6) 0.0084(6) 0.0004(6)
C2 0.0346(8) 0.0323(9) 0.0265(8) 0.0015(7) 0.0101(6) -0.0005(7)
C10 0.0320(8) 0.0291(8) 0.0265(8) -0.0014(6) 0.0093(6) -0.0013(6)
C12 0.0316(8) 0.0278(8) 0.0303(8) -0.0001(6) 0.0043(6) -0.0004(6)
C3 0.0331(8) 0.0343(9) 0.0270(8) 0.0004(7) 0.0111(6) 0.0047(7)
C18 0.0291(7) 0.0319(9) 0.0280(8) -0.0001(6) 0.0050(6) 0.0010(7)
C9 0.0303(7) 0.0348(9) 0.0258(7) -0.0033(6) 0.0092(6) 0.0027(6)
C23 0.0302(7) 0.0316(9) 0.0296(8) 0.0009(6) 0.0048(6) 0.0035(6)
C19 0.0346(8) 0.0330(9) 0.0287(8) 0.0007(7) 0.0064(6) 0.0043(7)
C22 0.0290(7) 0.0412(10) 0.0299(8) -0.0050(7) 0.0070(6) -0.0006(7)
C20 0.0295(8) 0.0321(9) 0.0369(9) 0.0018(6) 0.0022(7) -0.0019(7)
C13 0.0347(8) 0.0324(9) 0.0260(8) -0.0011(7) 0.0029(6) 0.0001(7)
C8 0.0329(8) 0.0494(11) 0.0273(8) -0.0059(7) 0.0086(7) 0.0026(7)
C21 0.0276(7) 0.0397(10) 0.0378(9) -0.0012(7) 0.0083(7) -0.0062(7)
C14 0.0500(10) 0.0380(10) 0.0291(9) -0.0015(8) 0.0105(8) 0.0017(7)
C4 0.0404(9) 0.0406(10) 0.0369(9) 0.0067(8) 0.0132(7) 0.0065(8)
C17 0.0335(8) 0.0389(10) 0.0379(9) -0.0038(7) 0.0037(7) -0.0020(8)
C7 0.0314(8) 0.0661(13) 0.0301(9) -0.0074(9) 0.0039(7) 0.0096(9)
C6 0.0314(8) 0.0595(13) 0.0427(10) 0.0016(8) 0.0057(7) 0.0224(9)
C16 0.0424(10) 0.0399(11) 0.0389(10) -0.0034(8) -0.0087(8) -0.0065(8)
C5 0.0392(9) 0.0479(12) 0.0507(11) 0.0100(8) 0.0134(8) 0.0151(9)
C15 0.0620(12) 0.0405(11) 0.0260(9) -0.0005(9) -0.0006(8) -0.0033(8)
B11 0.0314(8) 0.0271(9) 0.0295(9) -0.0023(7) 0.0065(7) 0.0007(7)

loop_
_atom_type_symbol
_atom_type_scat_dispersion_real
_atom_type_scat_dispersion_imag
_atom_type_scat_Cromer_Mann_a1
_atom_type_scat_Cromer_Mann_a2
_atom_type_scat_Cromer_Mann_a3
_atom_type_scat_Cromer_Mann_a4
_atom_type_scat_Cromer_Mann_b1
_atom_type_scat_Cromer_Mann_b2
_atom_type_scat_Cromer_Mann_b3
_atom_type_scat_Cromer_Mann_b4
_atom_type_scat_Cromer_Mann_c
_atom_type_scat_source
_atom_type_scat_dispersion_source
H 0.00000 0.00000 0.49300 0.32291 0.14019 0.04081 10.51090 26.12570 3.14236 57.79970 0.0030380000826 'International Tables Volume C Table 6.1.1.4 (pp. 500-502)' 'Henke, Gullikson and Davis, At. Data and Nucl. Data Tables, 1993, 54, 2'
C 0.01920 0.00962 2.31000 1.02000 1.58860 0.86500 20.84390 10.20750 0.56870 51.65120 0.215599998832 'International Tables Volume C Table 6.1.1.4 (pp. 500-502)' 'Henke, Gullikson and Davis, At. Data and Nucl. Data Tables, 1993, 54, 2'
B 0.00963 0.00408 2.05450 1.33260 1.09790 0.70680 23.21850 1.02100 60.34980 0.14030 -0.193200007081 'International Tables Volume C Table 6.1.1.4 (pp. 500-502)' 'Henke, Gullikson and Davis, At. Data and Nucl. Data Tables, 1993, 54, 2'
Cl 0.36843 0.69943 11.46040 7.19640 6.25560 1.64550 0.01040 1.16620 18.51940 47.77840 -9.55739974976 'International Tables Volume C Table 6.1.1.4 (pp. 500-502)' 'Henke, Gullikson and Davis, At. Data and Nucl. Data Tables, 1993, 54, 2'
F 0.07537 0.05506 3.53920 2.64120 1.51700 1.02430 10.28250 4.29440 0.26150 26.14760 0.277599990368 'International Tables Volume C Table 6.1.1.4 (pp. 500-502)' 'Henke, Gullikson and Davis, At. Data and Nucl. Data Tables, 1993, 54, 2'

loop_
_geom_angle_atom_site_label_1
_geom_angle_atom_site_label_2
_geom_angle_atom_site_label_3
_geom_angle
C10 C1 C2 105.15(14)
B11 C1 C2 127.09(15)
B11 C1 C10 127.75(15)
C1 C2 Cl32 124.87(13)
C3 C2 Cl32 123.42(14)
C3 C2 C1 111.68(15)
C1 C10 Cl33 125.63(13)
C9 C10 Cl33 122.57(13)
C9 C10 C1 111.73(15)
C17 C12 C13 114.81(15)
B11 C12 C13 122.63(15)
B11 C12 C17 122.56(16)
C9 C3 C2 105.72(15)
C4 C3 C2 126.65(17)
C4 C3 C9 127.62(17)
C19 C18 C23 115.18(15)
B11 C18 C23 122.24(15)
B11 C18 C19 122.59(15)
C3 C9 C10 105.65(14)
C8 C9 C10 126.39(17)
C8 C9 C3 127.96(16)
C18 C23 F24 119.81(15)
C22 C23 F24 117.99(15)
C22 C23 C18 122.18(16)
C18 C19 F26 119.26(15)
C20 C19 F26 117.80(16)
C20 C19 C18 122.92(16)
C23 C22 F27 118.46(16)
C21 C22 F27 120.20(15)
C21 C22 C23 121.33(16)
C19 C20 F25 119.47(16)
C21 C20 F25 119.87(16)
C21 C20 C19 120.66(17)
C12 C13 F30 119.28(14)
C14 C13 F30 117.53(16)
C14 C13 C12 123.18(17)
H8 C8 C9 115.83(11)
C7 C8 C9 128.34(19)
C7 C8 H8 115.83(12)
C20 C21 C22 117.71(16)
H21 C21 C22 121.14(10)
H21 C21 C20 121.14(10)
C13 C14 F29 119.07(17)
C15 C14 F29 120.44(17)
C15 C14 C13 120.49(18)
H4 C4 C3 115.65(11)
C5 C4 C3 128.7(2)
C5 C4 H4 115.65(13)
C12 C17 F31 119.48(16)
C16 C17 F31 118.16(17)
C16 C17 C12 122.31(18)
H7 C7 C8 115.60(12)
C6 C7 C8 128.80(19)
C6 C7 H7 115.60(11)
H6 C6 C7 114.84(11)
C5 C6 C7 130.32(18)
C5 C6 H6 114.84(12)
C17 C16 F28 118.7(2)
C15 C16 F28 119.94(18)
C15 C16 C17 121.32(17)
C6 C5 C4 128.2(2)
H5 C5 C4 115.90(13)
H5 C5 C6 115.90(12)
C16 C15 C14 117.83(17)
H15 C15 C14 121.08(12)
H15 C15 C16 121.08(11)
C12 B11 C1 120.98(15)
C18 B11 C1 120.95(15)
C18 B11 C12 118.08(14)

loop_
_geom_bond_atom_site_label_1
_geom_bond_atom_site_label_2
_geom_bond_distance
Cl32 C2 1.7237(17)
Cl33 C10 1.7234(17)
F30 C13 1.3508(19)
F24 C23 1.347(2)
F27 C22 1.346(2)
F26 C19 1.352(2)
F25 C20 1.343(2)
F31 C17 1.347(2)
F29 C14 1.349(2)
F28 C16 1.342(2)
C1 C2 1.413(2)
C1 C10 1.410(2)
C1 B11 1.549(2)
C2 C3 1.399(2)
C10 C9 1.400(2)
C12 C13 1.392(2)
C12 C17 1.390(2)
C12 B11 1.574(3)
C3 C9 1.485(2)
C3 C4 1.384(3)
C18 C23 1.393(2)
C18 C19 1.391(2)
C18 B11 1.569(2)
C9 C8 1.383(2)
C23 C22 1.378(2)
C19 C20 1.380(2)
C22 C21 1.380(3)
C20 C21 1.374(3)
C13 C14 1.374(3)
C8 H8 0.9300
C8 C7 1.393(3)
C21 H21 0.9300
C14 C15 1.378(3)
C4 H4 0.9300
C4 C5 1.402(3)
C17 C16 1.382(3)
C7 H7 0.9300
C7 C6 1.392(3)
C6 H6 0.9300
C6 C5 1.385(3)
C16 C15 1.368(3)
C5 H5 0.9300
C15 H15 0.9300
